data_5000080
loop_
_publ_author_name
'Mostad, Arvid'
'R\/omming, Christian'

_publ_section_title
;
 The Crystal and Molecular Structure of N-Acetyl-5-methoxy-tryptamine
 (Melatonin)
;
_journal_name_full 'Acta Chemica Scandinavica'
_journal_page_first 564
_journal_page_last 572
_journal_paper_doi 10.3891/acta.chem.scand.28b-0564
_journal_volume 28B
_journal_year 1974
_chemical_formula_sum 'C13 H16 N2 O2'
_space_group_IT_number 14
_symmetry_cell_setting monoclinic
_symmetry_space_group_name_Hall '-P 2ybc'
_symmetry_space_group_name_H-M 'P 1 21/c 1'
_cell_angle_alpha 90
_cell_angle_beta 96.91(3)
_cell_angle_gamma 90
_cell_formula_units_Z 4
_cell_length_a 7.714(2)
_cell_length_b 9.276(2)
_cell_length_c 17.118(4)
_cod_original_sg_symbol_H-M 'P 21/c'
_cod_database_code 5000080

loop_
_symmetry_equiv_pos_site_id
_symmetry_equiv_pos_as_xyz
1 x,y,z
2 -x,1/2+y,1/2-z
3 -x,-y,-z
4 x,-1/2-y,-1/2+z

loop_
_atom_site_label
_atom_site_type_symbol
_atom_site_fract_x
_atom_site_fract_y
_atom_site_fract_z
C10 C 0.37056 0.17623 -0.41999
C11 C 0.43736 0.30646 -0.37334
C13 C 0.59679 0.35796 -0.24490
C14 C 0.67334 0.30028 -0.16693
C15 C 0.08773 -0.33064 -0.55286
C2 C 0.33649 0.33006 -0.54699
C3 C 0.31897 0.20627 -0.50553
C4 C 0.18833 -0.04044 -0.55548
C5 C 0.11844 -0.11065 -0.62253
C6 C 0.09623 -0.04022 -0.69558
C7 C 0.14300 0.10096 -0.70277
C8 C 0.21407 0.17329 -0.63564
C9 C 0.23855 0.10404 -0.56192
H1 H 0.28200 0.37800 -0.66200
H110 H 0.26900 0.13700 -0.39500
H111 H 0.34800 0.37900 -0.37100
H114 H 0.68000 0.20000 -0.16500
H115 H 0.01800 -0.28500 -0.51100
H12 H 0.50200 0.17800 -0.28000
H2 H 0.37600 0.42900 -0.52800
H210 H 0.46100 0.10300 -0.41300
H211 H 0.53200 0.34900 -0.39900
H214 H 0.61300 0.34000 -0.12700
H215 H 0.04600 -0.42500 -0.56800
H314 H 0.78800 0.33800 -0.15500
H315 H 0.20700 -0.33300 -0.52900
H4 H 0.20400 -0.08400 -0.50600
H6 H 0.04500 -0.09200 -0.74100
H7 H 0.12400 0.14500 -0.75100
N1 N 0.27247 0.31323 -0.62428
N12 N 0.50897 0.26613 -0.29447
O13 O 0.61358 0.48624 -0.26276
O5 O 0.06647 -0.25333 -0.62470

loop_
_atom_type_symbol
_atom_type_radius_bond
C 0.68
H 0.20
N 0.68
O 0.68
